data_4118485
loop_
_publ_author_name
'Moira Ciardi'
'Francesca Tancini'
'Guzm\'an Gil-Ram\'irez'
'Eduardo C. Escudero Ad\'an'
'Chiara Massera'
'Enrico Dalcanale'
'Pablo Ballester'

_publ_section_title
;
 Switching from Separated to Contact Ion-Pair Binding Modes with
 Diastereomeric Calix[4]pyrrole Bis-phosphonate Receptors
;
_journal_name_full 'Journal of the American Chemical Society'
_journal_page_first 13121
_journal_page_last 13132
_journal_paper_doi 10.1021/ja305684m
_journal_volume 134
_journal_year 2012
_chemical_formula_sum 'C73 H67 N9 O7 P2'
_chemical_formula_weight 1244.30
_chemical_name_systematic
;
 ?
;
_space_group_IT_number 2
_symmetry_cell_setting triclinic
_symmetry_space_group_name_Hall '-P 1'
_symmetry_space_group_name_H-M 'P -1'
_atom_sites_solution_hydrogens geom
_atom_sites_solution_primary direct
_atom_sites_solution_secondary difmap
_audit_creation_method SHELXL-97
_cell_angle_alpha 88.100(3)
_cell_angle_beta 79.105(3)
_cell_angle_gamma 76.970(3)
_cell_formula_units_Z 2
_cell_length_a 10.994(2)
_cell_length_b 13.654(2)
_cell_length_c 22.642(3)
_cell_measurement_reflns_used 4891
_cell_measurement_temperature 190(2)
_cell_measurement_theta_max 27.05
_cell_measurement_theta_min 0.92
_cell_volume 3251.5(9)
_computing_data_collection SMART
_computing_data_reduction 'SAINT (Bruker, 1998)'
_computing_structure_refinement 'SHELXL-97 (G.M. Sheldrick, 2008, Acta Cryst., A64,112-122)'
_computing_structure_solution 'SIR97 (Giacovazzo et al., 1999)'
_diffrn_ambient_temperature 190(2)
_diffrn_detector_area_resol_mean '8.192 pixels/mm'
_diffrn_measured_fraction_theta_full 0.990
_diffrn_measured_fraction_theta_max 0.990
_diffrn_measurement_device_type 'BRUKER AXS SMART 1000'
_diffrn_measurement_method omega-scan
_diffrn_radiation_monochromator graphite
_diffrn_radiation_source 'fine-focus sealed tube'
_diffrn_radiation_type MoK\a
_diffrn_radiation_wavelength 0.71069
_diffrn_reflns_av_R_equivalents 0.1022
_diffrn_reflns_av_sigmaI/netI 0.2394
_diffrn_reflns_limit_h_max 14
_diffrn_reflns_limit_h_min -14
_diffrn_reflns_limit_k_max 17
_diffrn_reflns_limit_k_min -17
_diffrn_reflns_limit_l_max 28
_diffrn_reflns_limit_l_min -28
_diffrn_reflns_number 38993
_diffrn_reflns_theta_full 27.05
_diffrn_reflns_theta_max 27.05
_diffrn_reflns_theta_min 0.92
_diffrn_standards_decay_% 0
_diffrn_standards_interval_count 0
_diffrn_standards_interval_time 0
_diffrn_standards_number 0
_exptl_absorpt_coefficient_mu 0.129
_exptl_absorpt_correction_T_max 1.000000
_exptl_absorpt_correction_T_min 0.733007
_exptl_absorpt_correction_type multi-scan
_exptl_absorpt_process_details 'Bruker AXS SADABS'
_exptl_crystal_colour colourless
_exptl_crystal_density_diffrn 1.271
_exptl_crystal_description prismatic
_exptl_crystal_F_000 1308
_exptl_crystal_size_max 0.14
_exptl_crystal_size_mid 0.12
_exptl_crystal_size_min 0.10
_refine_diff_density_max 0.487
_refine_diff_density_min -0.352
_refine_diff_density_rms 0.056
_refine_ls_extinction_method none
_refine_ls_goodness_of_fit_ref 0.984
_refine_ls_hydrogen_treatment constr
_refine_ls_matrix_type full
_refine_ls_number_parameters 764
_refine_ls_number_reflns 14136
_refine_ls_number_restraints 0
_refine_ls_restrained_S_all 0.984
_refine_ls_R_factor_all 0.1889
_refine_ls_R_factor_gt 0.0642
_refine_ls_shift/su_max 0.000
_refine_ls_shift/su_mean 0.000
_refine_ls_structure_factor_coef Fsqd
_refine_ls_weighting_details 'calc w=1/[\s^2^(Fo^2^)+(0.0156P)^2^+0.0000P] where P=(Fo^2^+2Fc^2^)/3'
_refine_ls_weighting_scheme calc
_refine_ls_wR_factor_gt 0.0989
_refine_ls_wR_factor_ref 0.1255
_reflns_number_gt 4340
_reflns_number_total 14136
_reflns_threshold_expression >2sigma(I)
_cod_data_source_file ja305684m_si_008.cif
_cod_data_source_block shelxl
_cod_original_cell_volume 3251.4(9)
_cod_database_code 4118485

loop_
_symmetry_equiv_pos_as_xyz
'x, y, z'
'-x, -y, -z'

loop_
_atom_site_label
_atom_site_type_symbol
_atom_site_fract_x
_atom_site_fract_y
_atom_site_fract_z
_atom_site_U_iso_or_equiv
_atom_site_adp_type
_atom_site_occupancy
_atom_site_symmetry_multiplicity
_atom_site_calc_flag
_atom_site_refinement_flags
P1A P 0.83823(13) 0.18318(10) -0.03286(6) 0.0422(4) Uani 1 1 d .
O1A O 0.9618(3) 0.2170(2) -0.02397(13) 0.0438(9) Uani 1 1 d .
O2A O 0.7283(3) 0.2815(2) -0.02060(13) 0.0468(9) Uani 1 1 d .
O3A O 0.8107(3) 0.0967(2) 0.00272(14) 0.0501(9) Uani 1 1 d .
N1A N 0.9827(3) 0.4102(2) 0.23629(16) 0.0339(10) Uani 1 1 d .
H1A H 0.9259 0.3749 0.2339 0.054(2) Uiso 1 1 calc R
C1A C 1.0504(4) 0.4513(3) 0.1883(2) 0.0323(12) Uani 1 1 d .
C2A C 1.1277(4) 0.4994(3) 0.2110(2) 0.0386(13) Uani 1 1 d .
H2A H 1.1859 0.5344 0.1881 0.054(2) Uiso 1 1 calc R
C3A C 1.1070(4) 0.4886(3) 0.2738(2) 0.0419(13) Uani 1 1 d .
H3A H 1.1478 0.5154 0.3008 0.054(2) Uiso 1 1 calc R
C4A C 1.0179(4) 0.4328(3) 0.2889(2) 0.0333(12) Uani 1 1 d .
C5A C 1.0278(4) 0.4440(3) 0.12400(19) 0.0293(11) Uani 1 1 d .
C6A C 1.1348(4) 0.4808(3) 0.08027(18) 0.0406(13) Uani 1 1 d .
H6A1 H 1.1310 0.5512 0.0893 0.043(4) Uiso 1 1 calc R
H6A2 H 1.1233 0.4748 0.0388 0.043(4) Uiso 1 1 calc R
H6A3 H 1.2176 0.4395 0.0851 0.043(4) Uiso 1 1 calc R
C7A C 1.0340(4) 0.3375(3) 0.1041(2) 0.0309(11) Uani 1 1 d .
C8A C 0.9855(4) 0.3223(3) 0.05366(19) 0.0323(12) Uani 1 1 d .
H8A H 0.9417 0.3786 0.0345 0.054(2) Uiso 1 1 calc R
C9A C 0.9997(4) 0.2272(4) 0.0309(2) 0.0383(12) Uani 1 1 d .
C10A C 1.0610(4) 0.1420(3) 0.0590(2) 0.0510(15) Uani 1 1 d .
H10A H 1.0704 0.0762 0.0437 0.054(2) Uiso 1 1 calc R
C11A C 1.1069(5) 0.1574(4) 0.1096(2) 0.0513(15) Uani 1 1 d .
H11A H 1.1478 0.1009 0.1297 0.054(2) Uiso 1 1 calc R
C12A C 1.0954(4) 0.2519(3) 0.1318(2) 0.0414(13) Uani 1 1 d .
H12A H 1.1295 0.2596 0.1665 0.054(2) Uiso 1 1 calc R
C13A C 0.8605(4) 0.1727(3) -0.1133(2) 0.0408(13) Uani 1 1 d .
C14A C 0.7896(5) 0.1169(3) -0.1365(2) 0.0526(15) Uani 1 1 d .
H14A H 0.7379 0.0804 -0.1103 0.054(2) Uiso 1 1 calc R
C15A C 0.7944(6) 0.1144(4) -0.1984(3) 0.0694(18) Uani 1 1 d .
H15A H 0.7478 0.0743 -0.2143 0.054(2) Uiso 1 1 calc R
C16A C 0.8639(6) 0.1680(4) -0.2358(3) 0.0637(17) Uani 1 1 d .
H16A H 0.8646 0.1666 -0.2778 0.054(2) Uiso 1 1 calc R
C17A C 0.9331(5) 0.2239(4) -0.2140(2) 0.0617(17) Uani 1 1 d .
H17A H 0.9828 0.2609 -0.2409 0.054(2) Uiso 1 1 calc R
C18A C 0.9319(5) 0.2274(4) -0.1532(2) 0.0552(15) Uani 1 1 d .
H18A H 0.9801 0.2674 -0.1383 0.054(2) Uiso 1 1 calc R
N1B N 0.7892(3) 0.4840(2) 0.13863(15) 0.0318(10) Uani 1 1 d .
H1B H 0.7822 0.4287 0.1587 0.054(2) Uiso 1 1 calc R
C1B C 0.6883(4) 0.5536(3) 0.12464(19) 0.0331(12) Uani 1 1 d .
C2B C 0.7384(4) 0.6291(3) 0.09467(19) 0.0394(13) Uani 1 1 d .
H2B H 0.6917 0.6885 0.0793 0.054(2) Uiso 1 1 calc R
C3B C 0.8728(4) 0.6024(3) 0.09067(19) 0.0377(12) Uani 1 1 d .
H3B H 0.9316 0.6409 0.0725 0.054(2) Uiso 1 1 calc R
C4B C 0.9019(4) 0.5104(3) 0.11788(19) 0.0325(12) Uani 1 1 d .
C5B C 0.5551(4) 0.5367(3) 0.1372(2) 0.0318(11) Uani 1 1 d .
C6B C 0.4708(4) 0.6184(3) 0.10441(19) 0.0458(14) Uani 1 1 d .
H6B1 H 0.4639 0.6844 0.1221 0.043(4) Uiso 1 1 calc R
H6B2 H 0.3860 0.6043 0.1088 0.043(4) Uiso 1 1 calc R
H6B3 H 0.5091 0.6181 0.0616 0.043(4) Uiso 1 1 calc R
C7B C 0.5560(4) 0.4365(3) 0.1108(2) 0.0347(12) Uani 1 1 d .
C8B C 0.4664(4) 0.3804(4) 0.1350(2) 0.0437(13) Uani 1 1 d .
H8B H 0.4059 0.4036 0.1703 0.054(2) Uiso 1 1 calc R
C9B C 0.4654(4) 0.2916(4) 0.1077(2) 0.0467(14) Uani 1 1 d .
H9B H 0.4034 0.2549 0.1245 0.054(2) Uiso 1 1 calc R
C10B C 0.5532(4) 0.2542(3) 0.0560(2) 0.0439(14) Uani 1 1 d .
H10B H 0.5530 0.1926 0.0378 0.054(2) Uiso 1 1 calc R
C11B C 0.6411(4) 0.3110(4) 0.0323(2) 0.0367(12) Uani 1 1 d .
C12B C 0.6415(4) 0.3992(3) 0.05858(19) 0.0332(12) Uani 1 1 d .
H12B H 0.7019 0.4366 0.0407 0.054(2) Uiso 1 1 calc R
P1C P 0.74333(13) 0.07247(10) 0.44009(6) 0.0454(4) Uani 1 1 d .
O1C O 0.6969(3) 0.0750(2) 0.37878(14) 0.0568(10) Uani 1 1 d .
O2C O 0.8943(3) 0.0540(2) 0.41976(14) 0.0558(10) Uani 1 1 d .
O3C O 0.6878(3) 0.1575(2) 0.48070(13) 0.0460(9) Uani 1 1 d .
N1C N 0.5441(3) 0.4764(2) 0.24472(16) 0.0330(10) Uani 1 1 d .
H1C H 0.6097 0.4254 0.2357 0.054(2) Uiso 1 1 calc R
C1C C 0.4973(4) 0.5455(3) 0.2041(2) 0.0320(12) Uani 1 1 d .
C2C C 0.4010(4) 0.6133(3) 0.2350(2) 0.0377(12) Uani 1 1 d .
H2C H 0.3533 0.6712 0.2187 0.054(2) Uiso 1 1 calc R
C3C C 0.3822(4) 0.5839(3) 0.2966(2) 0.0389(13) Uani 1 1 d .
H3C H 0.3182 0.6173 0.3283 0.054(2) Uiso 1 1 calc R
C4C C 0.4727(4) 0.4993(3) 0.30175(19) 0.0305(12) Uani 1 1 d .
C5C C 0.5007(4) 0.4338(3) 0.35523(19) 0.0327(12) Uani 1 1 d .
C6C C 0.3876(4) 0.4661(3) 0.40637(18) 0.0391(13) Uani 1 1 d .
H6C1 H 0.3823 0.5355 0.4183 0.043(4) Uiso 1 1 calc R
H6C2 H 0.3986 0.4217 0.4408 0.043(4) Uiso 1 1 calc R
H6C3 H 0.3094 0.4619 0.3929 0.043(4) Uiso 1 1 calc R
C7C C 0.5134(4) 0.3243(3) 0.34007(19) 0.0304(11) Uani 1 1 d .
C8C C 0.5916(4) 0.2504(3) 0.36957(19) 0.0387(13) Uani 1 1 d .
H8C H 0.6329 0.2698 0.3991 0.054(2) Uiso 1 1 calc R
C9C C 0.6082(4) 0.1507(4) 0.3558(2) 0.0397(13) Uani 1 1 d .
C10C C 0.5467(4) 0.1182(3) 0.3153(2) 0.0438(13) Uani 1 1 d .
H10C H 0.5594 0.0488 0.3063 0.054(2) Uiso 1 1 calc R
C11C C 0.4657(4) 0.1905(4) 0.2883(2) 0.0425(13) Uani 1 1 d .
H11C H 0.4209 0.1706 0.2604 0.054(2) Uiso 1 1 calc R
C12C C 0.4490(4) 0.2917(3) 0.30141(19) 0.0364(12) Uani 1 1 d .
H12C H 0.3912 0.3398 0.2830 0.054(2) Uiso 1 1 calc R
C13C C 0.7321(5) -0.0490(4) 0.4684(2) 0.0472(14) Uani 1 1 d .
C14C C 0.7490(5) -0.1290(4) 0.4319(3) 0.0644(17) Uani 1 1 d .
H14C H 0.7613 -0.1193 0.3896 0.054(2) Uiso 1 1 calc R
C15C C 0.7489(5) -0.2237(4) 0.4539(3) 0.082(2) Uani 1 1 d .
H15C H 0.7613 -0.2793 0.4275 0.054(2) Uiso 1 1 calc R
C16C C 0.7303(6) -0.2358(5) 0.5148(3) 0.084(2) Uani 1 1 d .
H16C H 0.7290 -0.3008 0.5309 0.054(2) Uiso 1 1 calc R
C17C C 0.7139(6) -0.1582(5) 0.5524(3) 0.084(2) Uani 1 1 d .
H17C H 0.7013 -0.1686 0.5946 0.054(2) Uiso 1 1 calc R
C18C C 0.7153(5) -0.0620(4) 0.5297(3) 0.0709(18) Uani 1 1 d .
H18C H 0.7049 -0.0067 0.5561 0.054(2) Uiso 1 1 calc R
N1D N 0.7372(3) 0.4117(2) 0.34267(15) 0.0325(10) Uani 1 1 d .
H1D H 0.7529 0.3773 0.3088 0.054(2) Uiso 1 1 calc R
C1D C 0.6186(4) 0.4519(3) 0.37422(19) 0.0284(11) Uani 1 1 d .
C2D C 0.6338(4) 0.5005(3) 0.4222(2) 0.0380(13) Uani 1 1 d .
H2D H 0.5676 0.5366 0.4520 0.054(2) Uiso 1 1 calc R
C3D C 0.7667(4) 0.4882(3) 0.4204(2) 0.0387(13) Uani 1 1 d .
H3D H 0.8050 0.5144 0.4487 0.054(2) Uiso 1 1 calc R
C4D C 0.8285(4) 0.4323(3) 0.3709(2) 0.0302(11) Uani 1 1 d .
C5D C 0.9688(4) 0.3883(3) 0.35006(19) 0.0310(11) Uani 1 1 d .
C6D C 1.0423(4) 0.4162(3) 0.39491(18) 0.0419(13) Uani 1 1 d .
H6D1 H 1.0268 0.4896 0.3980 0.043(4) Uiso 1 1 calc R
H6D2 H 1.1333 0.3883 0.3813 0.043(4) Uiso 1 1 calc R
H6D3 H 1.0141 0.3888 0.4344 0.043(4) Uiso 1 1 calc R
C7D C 0.9987(4) 0.2747(3) 0.34448(19) 0.0310(11) Uani 1 1 d .
C8D C 1.1083(4) 0.2223(3) 0.3074(2) 0.0394(13) Uani 1 1 d .
H8D H 1.1617 0.2585 0.2820 0.054(2) Uiso 1 1 calc R
C9D C 1.1409(4) 0.1177(4) 0.3070(2) 0.0487(14) Uani 1 1 d .
H9D H 1.2153 0.0833 0.2808 0.054(2) Uiso 1 1 calc R
C10D C 1.0660(5) 0.0634(4) 0.3443(2) 0.0503(15) Uani 1 1 d .
H10D H 1.0883 -0.0080 0.3445 0.054(2) Uiso 1 1 calc R
C11D C 0.9607(5) 0.1144(4) 0.3803(2) 0.0434(14) Uani 1 1 d .
C12D C 0.9255(4) 0.2188(3) 0.3830(2) 0.0393(13) Uani 1 1 d .
H12D H 0.8527 0.2518 0.4106 0.054(2) Uiso 1 1 calc R
N1E N 0.7945(4) 0.2204(4) 0.2101(2) 0.0549(13) Uani 1 1 d .
C2E C 0.8536(5) 0.1488(5) 0.2433(3) 0.0728(19) Uani 1 1 d .
H2E H 0.8845 0.1683 0.2765 0.054(2) Uiso 1 1 calc R
C3E C 0.8705(6) 0.0522(5) 0.2316(3) 0.075(2) Uani 1 1 d .
H3E H 0.9127 0.0033 0.2562 0.054(2) Uiso 1 1 calc R
C4E C 0.8271(6) 0.0232(5) 0.1843(3) 0.090(2) Uani 1 1 d .
H4E H 0.8384 -0.0461 0.1752 0.054(2) Uiso 1 1 calc R
C5E C 0.7669(6) 0.0953(5) 0.1500(3) 0.080(2) Uani 1 1 d .
H5E H 0.7380 0.0773 0.1157 0.054(2) Uiso 1 1 calc R
C6E C 0.7492(5) 0.1936(5) 0.1658(3) 0.0715(18) Uani 1 1 d .
H6E H 0.7022 0.2440 0.1438 0.054(2) Uiso 1 1 calc R
O1E O 0.7775(3) 0.3158(2) 0.22332(13) 0.0417(9) Uani 1 1 d .
N1S N 0.7307(5) -0.1706(4) 0.2790(2) 0.106(2) Uiso 1 1 d .
C1S C 0.7404(5) -0.2536(5) 0.2709(3) 0.077(2) Uani 1 1 d .
C2S C 0.7550(5) -0.3578(4) 0.2645(2) 0.081(2) Uani 1 1 d .
H2S1 H 0.7842 -0.3919 0.2997 0.122 Uiso 1 1 calc R
H2S2 H 0.8176 -0.3818 0.2282 0.122 Uiso 1 1 calc R
H2S3 H 0.6733 -0.3724 0.2612 0.122 Uiso 1 1 calc R
N2S N 0.3385(6) -0.1129(5) 0.3281(3) 0.128(3) Uiso 1 1 d .
C3S C 0.3973(6) -0.1689(5) 0.3567(3) 0.090(2) Uani 1 1 d .
C4S C 0.4729(5) -0.2352(4) 0.3909(2) 0.084(2) Uani 1 1 d .
H4S1 H 0.5555 -0.2173 0.3872 0.126 Uiso 1 1 calc R
H4S2 H 0.4855 -0.3041 0.3762 0.126 Uiso 1 1 calc R
H4S3 H 0.4305 -0.2304 0.4332 0.126 Uiso 1 1 calc R

loop_
_atom_site_aniso_label
_atom_site_aniso_U_11
_atom_site_aniso_U_22
_atom_site_aniso_U_33
_atom_site_aniso_U_23
_atom_site_aniso_U_13
_atom_site_aniso_U_12
P1A 0.0466(9) 0.0389(9) 0.0421(9) 0.0029(7) -0.0106(7) -0.0099(8)
O1A 0.051(2) 0.051(2) 0.037(2) 0.0114(17) -0.0145(18) -0.0247(18)
O2A 0.053(2) 0.043(2) 0.032(2) 0.0047(16) -0.0027(18) 0.0076(18)
O3A 0.057(2) 0.040(2) 0.057(2) 0.0148(18) -0.0081(19) -0.0203(18)
N1A 0.030(2) 0.035(2) 0.043(3) 0.013(2) -0.008(2) -0.0190(19)
C1A 0.030(3) 0.030(3) 0.037(3) 0.008(2) -0.007(2) -0.007(2)
C2A 0.031(3) 0.048(3) 0.047(3) 0.012(3) -0.014(3) -0.024(2)
C3A 0.047(3) 0.052(3) 0.038(3) 0.012(3) -0.020(3) -0.026(3)
C4A 0.031(3) 0.036(3) 0.039(3) 0.003(2) -0.016(3) -0.011(2)
C5A 0.023(3) 0.027(3) 0.035(3) 0.004(2) 0.003(2) -0.007(2)
C6A 0.030(3) 0.047(3) 0.044(3) 0.011(3) -0.002(3) -0.014(2)
C7A 0.022(3) 0.035(3) 0.033(3) 0.001(2) 0.000(2) -0.006(2)
C8A 0.033(3) 0.035(3) 0.030(3) 0.007(2) 0.000(2) -0.012(2)
C9A 0.041(3) 0.044(3) 0.032(3) 0.003(3) -0.009(3) -0.012(3)
C10A 0.064(4) 0.027(3) 0.059(4) 0.003(3) -0.013(3) -0.005(3)
C11A 0.071(4) 0.039(3) 0.046(4) 0.005(3) -0.030(3) -0.003(3)
C12A 0.045(3) 0.038(3) 0.042(3) 0.006(3) -0.017(3) -0.005(3)
C13A 0.046(3) 0.037(3) 0.039(3) -0.007(3) -0.015(3) -0.003(3)
C14A 0.059(4) 0.039(3) 0.062(4) 0.005(3) -0.013(3) -0.014(3)
C15A 0.094(5) 0.063(4) 0.061(5) -0.015(4) -0.044(4) -0.010(4)
C16A 0.082(5) 0.062(4) 0.046(4) -0.003(3) -0.024(4) -0.002(4)
C17A 0.070(4) 0.080(5) 0.031(4) -0.002(3) -0.009(3) -0.009(4)
C18A 0.051(4) 0.058(4) 0.059(4) 0.007(3) -0.006(3) -0.022(3)
N1B 0.031(2) 0.030(2) 0.038(3) 0.0214(19) -0.012(2) -0.0116(19)
C1B 0.037(3) 0.030(3) 0.029(3) 0.011(2) -0.007(2) -0.003(2)
C2B 0.037(3) 0.040(3) 0.040(3) 0.018(3) -0.011(3) -0.006(3)
C3B 0.036(3) 0.038(3) 0.040(3) 0.019(2) -0.001(2) -0.016(2)
C4B 0.032(3) 0.037(3) 0.030(3) 0.011(2) -0.005(2) -0.014(2)
C5B 0.028(3) 0.031(3) 0.036(3) 0.010(2) -0.010(2) -0.004(2)
C6B 0.031(3) 0.059(3) 0.043(3) 0.015(3) -0.012(3) 0.000(3)
C7B 0.031(3) 0.045(3) 0.027(3) 0.006(2) -0.012(2) 0.000(3)
C8B 0.038(3) 0.048(3) 0.047(4) 0.008(3) -0.010(3) -0.014(3)
C9B 0.033(3) 0.059(4) 0.049(4) 0.009(3) -0.007(3) -0.013(3)
C10B 0.050(3) 0.039(3) 0.052(4) 0.006(3) -0.027(3) -0.016(3)
C11B 0.037(3) 0.042(3) 0.029(3) 0.005(3) -0.011(3) -0.001(3)
C12B 0.033(3) 0.035(3) 0.035(3) 0.012(2) -0.016(3) -0.008(2)
P1C 0.0527(10) 0.0441(9) 0.0398(9) 0.0161(8) -0.0096(8) -0.0133(8)
O1C 0.081(3) 0.042(2) 0.050(2) 0.0065(18) -0.026(2) -0.011(2)
O2C 0.051(2) 0.046(2) 0.065(3) 0.0287(19) 0.000(2) -0.0125(19)
O3C 0.065(2) 0.038(2) 0.033(2) 0.0061(16) -0.0087(18) -0.0082(18)
N1C 0.024(2) 0.032(2) 0.040(3) 0.011(2) -0.008(2) 0.0003(18)
C1C 0.024(3) 0.038(3) 0.032(3) 0.006(2) -0.010(2) -0.001(2)
C2C 0.028(3) 0.039(3) 0.042(3) 0.008(3) -0.006(3) 0.000(2)
C3C 0.031(3) 0.044(3) 0.036(3) 0.007(3) -0.005(3) 0.001(2)
C4C 0.020(3) 0.041(3) 0.027(3) -0.008(2) 0.004(2) -0.005(2)
C5C 0.037(3) 0.040(3) 0.021(3) 0.007(2) -0.004(2) -0.012(3)
C6C 0.041(3) 0.047(3) 0.028(3) 0.004(2) 0.000(2) -0.013(3)
C7C 0.030(3) 0.039(3) 0.024(3) 0.002(2) 0.003(2) -0.019(2)
C8C 0.049(3) 0.041(3) 0.029(3) 0.004(3) -0.009(3) -0.014(3)
C9C 0.047(3) 0.045(4) 0.033(3) 0.009(3) -0.014(3) -0.017(3)
C10C 0.052(3) 0.035(3) 0.047(4) 0.009(3) -0.008(3) -0.019(3)
C11C 0.047(3) 0.052(4) 0.034(3) 0.000(3) -0.009(3) -0.022(3)
C12C 0.033(3) 0.041(3) 0.040(3) 0.008(3) -0.012(2) -0.014(3)
C13C 0.051(3) 0.042(3) 0.048(4) 0.020(3) -0.005(3) -0.014(3)
C14C 0.096(5) 0.053(4) 0.064(4) 0.030(3) -0.049(4) -0.034(4)
C15C 0.108(5) 0.058(4) 0.109(6) 0.034(4) -0.061(5) -0.050(4)
C16C 0.075(5) 0.068(5) 0.118(7) 0.062(5) -0.027(5) -0.034(4)
C17C 0.090(5) 0.088(5) 0.057(5) 0.052(4) 0.004(4) -0.010(5)
C18C 0.077(4) 0.065(4) 0.060(4) 0.021(3) 0.005(4) -0.013(4)
N1D 0.032(2) 0.041(2) 0.026(2) 0.0075(19) -0.006(2) -0.011(2)
C1D 0.032(3) 0.030(3) 0.026(3) 0.011(2) -0.008(2) -0.014(2)
C2D 0.041(3) 0.046(3) 0.029(3) 0.005(2) -0.010(3) -0.012(3)
C3D 0.046(3) 0.042(3) 0.029(3) 0.001(2) -0.010(3) -0.010(3)
C4D 0.035(3) 0.031(3) 0.032(3) 0.012(2) -0.012(3) -0.018(2)
C5D 0.038(3) 0.037(3) 0.022(3) 0.010(2) -0.008(2) -0.017(2)
C6D 0.043(3) 0.054(3) 0.035(3) 0.014(3) -0.016(3) -0.018(3)
C7D 0.027(3) 0.043(3) 0.025(3) 0.007(2) -0.008(2) -0.011(2)
C8D 0.031(3) 0.044(3) 0.046(3) 0.012(3) -0.010(3) -0.015(3)
C9D 0.042(3) 0.046(4) 0.050(4) 0.000(3) -0.005(3) 0.002(3)
C10D 0.047(4) 0.047(4) 0.056(4) 0.018(3) -0.009(3) -0.011(3)
C11D 0.039(3) 0.045(4) 0.042(3) 0.016(3) -0.006(3) -0.007(3)
C12D 0.042(3) 0.041(3) 0.033(3) 0.007(3) -0.008(3) -0.007(3)
N1E 0.040(3) 0.090(4) 0.043(3) 0.013(3) -0.013(2) -0.027(3)
C2E 0.086(5) 0.048(4) 0.083(5) 0.022(4) -0.020(4) -0.011(4)
C3E 0.073(5) 0.083(6) 0.069(5) 0.009(4) -0.028(4) -0.008(4)
C4E 0.108(6) 0.046(4) 0.110(7) 0.023(4) -0.014(5) -0.013(4)
C5E 0.123(6) 0.069(5) 0.065(5) 0.005(4) -0.038(4) -0.035(5)
C6E 0.084(5) 0.056(5) 0.075(5) 0.019(4) -0.021(4) -0.013(4)
O1E 0.045(2) 0.031(2) 0.050(2) 0.0020(17) -0.0077(17) -0.0126(17)
C1S 0.079(5) 0.061(4) 0.083(5) -0.025(4) 0.015(4) -0.020(4)
C2S 0.121(5) 0.054(4) 0.067(4) -0.011(3) -0.013(4) -0.015(4)
C3S 0.092(5) 0.076(5) 0.094(6) -0.036(4) -0.014(5) -0.001(4)
C4S 0.071(5) 0.100(5) 0.075(5) 0.021(4) -0.026(4) 0.002(4)

loop_
_atom_type_symbol
_atom_type_description
_atom_type_scat_dispersion_real
_atom_type_scat_dispersion_imag
_atom_type_scat_source
C C 0.0033 0.0016 'International Tables Vol C Tables 4.2.6.8 and 6.1.1.4'
H H 0.0000 0.0000 'International Tables Vol C Tables 4.2.6.8 and 6.1.1.4'
N N 0.0061 0.0033 'International Tables Vol C Tables 4.2.6.8 and 6.1.1.4'
O O 0.0106 0.0060 'International Tables Vol C Tables 4.2.6.8 and 6.1.1.4'
P P 0.1023 0.0942 'International Tables Vol C Tables 4.2.6.8 and 6.1.1.4'

loop_
_geom_angle_atom_site_label_1
_geom_angle_atom_site_label_2
_geom_angle_atom_site_label_3
_geom_angle
O3A P1A O1A 115.29(18)
O3A P1A O2A 113.95(18)
O1A P1A O2A 104.92(17)
O3A P1A C13A 117.6(2)
O1A P1A C13A 102.3(2)
O2A P1A C13A 100.82(18)
C9A O1A P1A 126.6(3)
C11B O2A P1A 128.2(3)
C4A N1A C1A 109.4(4)
C4A N1A H1A 125.3
C1A N1A H1A 125.3
C2A C1A N1A 107.0(4)
C2A C1A C5A 131.1(4)
N1A C1A C5A 121.9(4)
C1A C2A C3A 108.7(4)
C1A C2A H2A 125.7
C3A C2A H2A 125.7
C4A C3A C2A 107.5(4)
C4A C3A H3A 126.2
C2A C3A H3A 126.2
C3A C4A N1A 107.5(4)
C3A C4A C5D 130.2(4)
N1A C4A C5D 122.0(4)
C4B C5A C7A 109.8(4)
C4B C5A C1A 109.8(3)
C7A C5A C1A 113.8(4)
C4B C5A C6A 108.9(3)
C7A C5A C6A 106.1(3)
C1A C5A C6A 108.3(4)
C5A C6A H6A1 109.5
C5A C6A H6A2 109.5
H6A1 C6A H6A2 109.5
C5A C6A H6A3 109.5
H6A1 C6A H6A3 109.5
H6A2 C6A H6A3 109.5
C8A C7A C12A 117.3(4)
C8A C7A C5A 119.5(4)
C12A C7A C5A 123.0(4)
C9A C8A C7A 121.3(4)
C9A C8A H8A 119.3
C7A C8A H8A 119.3
C8A C9A C10A 120.9(5)
C8A C9A O1A 118.9(4)
C10A C9A O1A 120.0(4)
C11A C10A C9A 117.5(5)
C11A C10A H10A 121.3
C9A C10A H10A 121.3
C12A C11A C10A 121.9(5)
C12A C11A H11A 119.0
C10A C11A H11A 119.0
C11A C12A C7A 121.0(4)
C11A C12A H12A 119.5
C7A C12A H12A 119.5
C14A C13A C18A 118.1(5)
C14A C13A P1A 117.5(4)
C18A C13A P1A 123.8(4)
C13A C14A C15A 119.7(5)
C13A C14A H14A 120.2
C15A C14A H14A 120.2
C16A C15A C14A 120.9(6)
C16A C15A H15A 119.5
C14A C15A H15A 119.5
C15A C16A C17A 120.3(6)
C15A C16A H16A 119.8
C17A C16A H16A 119.8
C16A C17A C18A 120.4(6)
C16A C17A H17A 119.8
C18A C17A H17A 119.8
C17A C18A C13A 120.5(5)
C17A C18A H18A 119.8
C13A C18A H18A 119.8
C4B N1B C1B 112.1(3)
C4B N1B H1B 123.9
C1B N1B H1B 123.9
C2B C1B N1B 106.0(4)
C2B C1B C5B 131.5(4)
N1B C1B C5B 122.2(4)
C1B C2B C3B 107.9(4)
C1B C2B H2B 126.0
C3B C2B H2B 126.0
C4B C3B C2B 107.6(4)
C4B C3B H3B 126.2
C2B C3B H3B 126.2
C3B C4B N1B 106.3(4)
C3B C4B C5A 130.9(4)
N1B C4B C5A 122.8(4)
C7B C5B C1B 109.1(4)
C7B C5B C1C 112.4(4)
C1B C5B C1C 112.0(4)
C7B C5B C6B 107.2(4)
C1B C5B C6B 108.5(4)
C1C C5B C6B 107.5(3)
C5B C6B H6B1 109.5
C5B C6B H6B2 109.5
H6B1 C6B H6B2 109.5
C5B C6B H6B3 109.5
H6B1 C6B H6B3 109.5
H6B2 C6B H6B3 109.5
C8B C7B C12B 117.2(4)
C8B C7B C5B 121.9(4)
C12B C7B C5B 120.8(4)
C9B C8B C7B 120.3(5)
C9B C8B H8B 119.8
C7B C8B H8B 119.8
C8B C9B C10B 121.7(5)
C8B C9B H9B 119.1
C10B C9B H9B 119.1
C11B C10B C9B 117.3(5)
C11B C10B H10B 121.4
C9B C10B H10B 121.4
C12B C11B C10B 121.3(5)
C12B C11B O2A 117.7(4)
C10B C11B O2A 121.0(5)
C11B C12B C7B 122.1(4)
C11B C12B H12B 118.9
C7B C12B H12B 118.9
O3C P1C O1C 117.41(18)
O3C P1C O2C 114.0(2)
O1C P1C O2C 102.80(19)
O3C P1C C13C 117.4(2)
O1C P1C C13C 103.4(2)
O2C P1C C13C 99.4(2)
C9C O1C P1C 128.9(3)
C11D O2C P1C 126.2(3)
C4C N1C C1C 109.9(4)
C4C N1C H1C 125.1
C1C N1C H1C 125.1
C2C C1C N1C 107.5(4)
C2C C1C C5B 131.2(4)
N1C C1C C5B 121.3(4)
C1C C2C C3C 108.4(4)
C1C C2C H2C 125.8
C3C C2C H2C 125.8
C4C C3C C2C 107.5(4)
C4C C3C H3C 126.2
C2C C3C H3C 126.2
C3C C4C N1C 106.7(4)
C3C C4C C5C 132.0(4)
N1C C4C C5C 121.3(4)
C4C C5C C1D 109.6(4)
C4C C5C C7C 110.2(4)
C1D C5C C7C 112.1(4)
C4C C5C C6C 106.9(3)
C1D C5C C6C 108.9(4)
C7C C5C C6C 109.0(3)
C5C C6C H6C1 109.5
C5C C6C H6C2 109.5
H6C1 C6C H6C2 109.5
C5C C6C H6C3 109.5
H6C1 C6C H6C3 109.5
H6C2 C6C H6C3 109.5
C12C C7C C8C 117.3(4)
C12C C7C C5C 124.1(4)
C8C C7C C5C 118.5(4)
C9C C8C C7C 120.2(4)
C9C C8C H8C 119.9
C7C C8C H8C 119.9
C10C C9C C8C 122.3(5)
C10C C9C O1C 115.3(4)
C8C C9C O1C 122.2(4)
C9C C10C C11C 117.5(5)
C9C C10C H10C 121.3
C11C C10C H10C 121.3
C12C C11C C10C 120.7(4)
C12C C11C H11C 119.6
C10C C11C H11C 119.6
C7C C12C C11C 121.9(4)
C7C C12C H12C 119.1
C11C C12C H12C 119.1
C14C C13C C18C 119.6(5)
C14C C13C P1C 122.3(4)
C18C C13C P1C 117.9(4)
C13C C14C C15C 122.1(6)
C13C C14C H14C 118.9
C15C C14C H14C 118.9
C16C C15C C14C 118.0(6)
C16C C15C H15C 121.0
C14C C15C H15C 121.0
C17C C16C C15C 121.6(6)
C17C C16C H16C 119.2
C15C C16C H16C 119.2
C16C C17C C18C 120.2(6)
C16C C17C H17C 119.9
C18C C17C H17C 119.9
C17C C18C C13C 118.6(6)
C17C C18C H18C 120.7
C13C C18C H18C 120.7
C1D N1D C4D 110.7(4)
C1D N1D H1D 124.7
C4D N1D H1D 124.7
C2D C1D N1D 107.0(4)
C2D C1D C5C 131.5(4)
N1D C1D C5C 121.4(4)
C1D C2D C3D 108.0(4)
C1D C2D H2D 126.0
C3D C2D H2D 126.0
C4D C3D C2D 107.6(4)
C4D C3D H3D 126.2
C2D C3D H3D 126.2
C3D C4D N1D 106.8(4)
C3D C4D C5D 130.3(4)
N1D C4D C5D 122.7(4)
C4D C5D C6D 109.3(4)
C4D C5D C4A 110.7(3)
C6D C5D C4A 107.1(3)
C4D C5D C7D 112.4(4)
C6D C5D C7D 108.2(3)
C4A C5D C7D 109.0(3)
C5D C6D H6D1 109.5
C5D C6D H6D2 109.5
H6D1 C6D H6D2 109.5
C5D C6D H6D3 109.5
H6D1 C6D H6D3 109.5
H6D2 C6D H6D3 109.5
C8D C7D C12D 117.8(4)
C8D C7D C5D 121.5(4)
C12D C7D C5D 120.2(4)
C9D C8D C7D 120.9(4)
C9D C8D H8D 119.5
C7D C8D H8D 119.5
C10D C9D C8D 120.6(5)
C10D C9D H9D 119.7
C8D C9D H9D 119.7
C11D C10D C9D 118.1(5)
C11D C10D H10D 120.9
C9D C10D H10D 120.9
C10D C11D C12D 123.2(5)
C10D C11D O2C 114.6(4)
C12D C11D O2C 121.9(4)
C11D C12D C7D 119.2(4)
C11D C12D H12D 120.4
C7D C12D H12D 120.4
O1E N1E C6E 120.2(5)
O1E N1E C2E 121.0(5)
C6E N1E C2E 118.7(6)
C3E C2E N1E 122.4(6)
C3E C2E H2E 118.8
N1E C2E H2E 118.8
C2E C3E C4E 119.4(6)
C2E C3E H3E 120.3
C4E C3E H3E 120.3
C5E C4E C3E 118.8(6)
C5E C4E H4E 120.6
C3E C4E H4E 120.6
C4E C5E C6E 118.6(6)
C4E C5E H5E 120.7
C6E C5E H5E 120.7
N1E C6E C5E 122.0(6)
N1E C6E H6E 119.0
C5E C6E H6E 119.0
N1S C1S C2S 176.2(7)
C1S C2S H2S1 109.5
C1S C2S H2S2 109.5
H2S1 C2S H2S2 109.5
C1S C2S H2S3 109.5
H2S1 C2S H2S3 109.5
H2S2 C2S H2S3 109.5
N2S C3S C4S 177.7(8)
C3S C4S H4S1 109.5
C3S C4S H4S2 109.5
H4S1 C4S H4S2 109.5
C3S C4S H4S3 109.5
H4S1 C4S H4S3 109.5
H4S2 C4S H4S3 109.5

loop_
_geom_bond_atom_site_label_1
_geom_bond_atom_site_label_2
_geom_bond_distance
P1A O3A 1.463(3)
P1A O1A 1.579(3)
P1A O2A 1.583(3)
P1A C13A 1.797(5)
O1A C9A 1.403(5)
O2A C11B 1.393(5)
N1A C4A 1.384(5)
N1A C1A 1.375(5)
N1A H1A 0.8800
C1A C2A 1.361(5)
C1A C5A 1.533(5)
C2A C3A 1.406(5)
C2A H2A 0.9500
C3A C4A 1.360(5)
C3A H3A 0.9500
C4A C5D 1.545(5)
C5A C4B 1.503(5)
C5A C7A 1.520(5)
C5A C6A 1.552(5)
C6A H6A1 0.9800
C6A H6A2 0.9800
C6A H6A3 0.9800
C7A C8A 1.388(5)
C7A C12A 1.403(5)
C8A C9A 1.378(5)
C8A H8A 0.9500
C9A C10A 1.404(6)
C10A C11A 1.376(6)
C10A H10A 0.9500
C11A C12A 1.370(5)
C11A H11A 0.9500
C12A H12A 0.9500
C13A C14A 1.382(6)
C13A C18A 1.393(6)
C14A C15A 1.395(6)
C14A H14A 0.9500
C15A C16A 1.342(7)
C15A H15A 0.9500
C16A C17A 1.354(6)
C16A H16A 0.9500
C17A C18A 1.378(6)
C17A H17A 0.9500
C18A H18A 0.9500
N1B C4B 1.362(5)
N1B C1B 1.368(5)
N1B H1B 0.8800
C1B C2B 1.376(5)
C1B C5B 1.506(5)
C2B C3B 1.425(5)
C2B H2B 0.9500
C3B C4B 1.378(5)
C3B H3B 0.9500
C5B C7B 1.509(6)
C5B C1C 1.526(5)
C5B C6B 1.547(5)
C6B H6B1 0.9800
C6B H6B2 0.9800
C6B H6B3 0.9800
C7B C8B 1.401(6)
C7B C12B 1.395(5)
C8B C9B 1.383(6)
C8B H8B 0.9500
C9B C10B 1.396(6)
C9B H9B 0.9500
C10B C11B 1.391(6)
C10B H10B 0.9500
C11B C12B 1.362(5)
C12B H12B 0.9500
P1C O3C 1.451(3)
P1C O1C 1.564(3)
P1C O2C 1.600(3)
P1C C13C 1.780(5)
O1C C9C 1.411(5)
O2C C11D 1.410(5)
N1C C4C 1.384(5)
N1C C1C 1.379(5)
N1C H1C 0.8800
C1C C2C 1.337(5)
C2C C3C 1.429(5)
C2C H2C 0.9500
C3C C4C 1.362(5)
C3C H3C 0.9500
C4C C5C 1.519(5)
C5C C1D 1.512(5)
C5C C7C 1.515(5)
C5C C6C 1.524(5)
C6C H6C1 0.9800
C6C H6C2 0.9800
C6C H6C3 0.9800
C7C C12C 1.367(5)
C7C C8C 1.408(5)
C8C C9C 1.371(5)
C8C H8C 0.9500
C9C C10C 1.376(6)
C10C C11C 1.382(5)
C10C H10C 0.9500
C11C C12C 1.387(5)
C11C H11C 0.9500
C12C H12C 0.9500
C13C C14C 1.349(6)
C13C C18C 1.377(6)
C14C C15C 1.370(6)
C14C H14C 0.9500
C15C C16C 1.366(7)
C15C H15C 0.9500
C16C C17C 1.341(7)
C16C H16C 0.9500
C17C C18C 1.396(7)
C17C H17C 0.9500
C18C H18C 0.9500
N1D C1D 1.366(5)
N1D C4D 1.370(5)
N1D H1D 0.8800
C1D C2D 1.346(5)
C2D C3D 1.425(5)
C2D H2D 0.9500
C3D C4D 1.354(5)
C3D H3D 0.9500
C4D C5D 1.513(5)
C5D C6D 1.517(5)
C5D C7D 1.517(5)
C6D H6D1 0.9800
C6D H6D2 0.9800
C6D H6D3 0.9800
C7D C8D 1.392(5)
C7D C12D 1.398(5)
C8D C9D 1.392(5)
C8D H8D 0.9500
C9D C10D 1.384(6)
C9D H9D 0.9500
C10D C11D 1.344(6)
C10D H10D 0.9500
C11D C12D 1.390(6)
C12D H12D 0.9500
N1E O1E 1.310(5)
N1E C6E 1.296(6)
N1E C2E 1.340(6)
C2E C3E 1.319(7)
C2E H2E 0.9500
C3E C4E 1.357(7)
C3E H3E 0.9500
C4E C5E 1.364(7)
C4E H4E 0.9500
C5E C6E 1.363(6)
C5E H5E 0.9500
C6E H6E 0.9500
N1S C1S 1.132(6)
C1S C2S 1.405(6)
C2S H2S1 0.9800
C2S H2S2 0.9800
C2S H2S3 0.9800
N2S C3S 1.150(7)
C3S C4S 1.402(7)
C4S H4S1 0.9800
C4S H4S2 0.9800
C4S H4S3 0.9800
